data_7230856
loop_
_publ_author_name
'Li, Guo-Bi'
'Yang, Qing-Yuan'
'Pan, Rong-Kai'
'Liu, Sheng-Gui'

_publ_section_title
;
 Diverse cobalt(ii) coordination polymers for water/ethanol separation and
 luminescence for water sensing applications
;
_journal_issue 27
_journal_name_full CrystEngComm
_journal_page_first 3891
_journal_paper_doi 10.1039/C8CE00709H
_journal_volume 20
_journal_year 2018
_chemical_formula_sum 'C46.6 H28 Cl2 Co N8 O10.6'
_chemical_formula_weight 999.40
_space_group_IT_number 2
_space_group_name_Hall '-P 1'
_space_group_name_H-M_alt 'P -1'
_symmetry_cell_setting triclinic
_symmetry_space_group_name_Hall '-P 1'
_symmetry_space_group_name_H-M 'P -1'
_atom_sites_solution_hydrogens geom
_atom_sites_solution_primary direct
_atom_sites_solution_secondary difmap
_audit_creation_method SHELXL-97
_audit_update_record
;
2018-03-30 deposited with the CCDC.
2018-06-11 downloaded from the CCDC.
;
_cell_angle_alpha 88.266(12)
_cell_angle_beta 64.71(2)
_cell_angle_gamma 82.158(14)
_cell_formula_units_Z 1
_cell_length_a 10.536(2)
_cell_length_b 10.7340(14)
_cell_length_c 10.9542(19)
_cell_measurement_reflns_used 2252
_cell_measurement_temperature 150(2)
_cell_measurement_theta_max 62.6817
_cell_measurement_theta_min 4.1445
_cell_volume 1109.1(4)
_computing_cell_refinement 'Bruker FRAMBO'
_computing_data_collection 'Bruker FRAMBO'
_computing_data_reduction 'Bruker SHELXTL'
_computing_molecular_graphics 'Bruker SHELXTL'
_computing_publication_material 'Bruker SHELXTL'
_computing_structure_refinement 'SHELXL-97 (Sheldrick, 1997)'
_computing_structure_solution 'SHELXS-97 (Sheldrick, 1990)'
_diffrn_ambient_temperature 150(2)
_diffrn_detector_area_resol_mean 16.0855
_diffrn_measured_fraction_theta_full 0.958
_diffrn_measured_fraction_theta_max 0.958
_diffrn_measurement_device_type 'Gemini S Ultra'
_diffrn_measurement_method '\w and \p scan'
_diffrn_radiation_monochromator graphite
_diffrn_radiation_source 'fine-focus sealed tube'
_diffrn_radiation_type CuK\a
_diffrn_radiation_wavelength 1.54178
_diffrn_reflns_av_R_equivalents 0.0422
_diffrn_reflns_av_sigmaI/netI 0.0530
_diffrn_reflns_limit_h_max 10
_diffrn_reflns_limit_h_min -12
_diffrn_reflns_limit_k_max 6
_diffrn_reflns_limit_k_min -12
_diffrn_reflns_limit_l_max 10
_diffrn_reflns_limit_l_min -12
_diffrn_reflns_number 5117
_diffrn_reflns_theta_full 63.07
_diffrn_reflns_theta_max 63.07
_diffrn_reflns_theta_min 4.16
_diffrn_standards_decay_% none
_exptl_absorpt_coefficient_mu 4.751
_exptl_absorpt_correction_T_max 1.00000
_exptl_absorpt_correction_T_min 0.66321
_exptl_absorpt_correction_type multi-scan
_exptl_crystal_colour red
_exptl_crystal_density_diffrn 1.496
_exptl_crystal_density_method 'not measured'
_exptl_crystal_description block
_exptl_crystal_F_000 509
_exptl_crystal_size_max 0.31
_exptl_crystal_size_mid 0.29
_exptl_crystal_size_min 0.25
_refine_diff_density_max 0.573
_refine_diff_density_min -1.149
_refine_diff_density_rms 0.115
_refine_ls_extinction_method none
_refine_ls_goodness_of_fit_ref 1.057
_refine_ls_hydrogen_treatment constr
_refine_ls_matrix_type full
_refine_ls_number_parameters 322
_refine_ls_number_reflns 3439
_refine_ls_number_restraints 0
_refine_ls_restrained_S_all 1.057
_refine_ls_R_factor_all 0.0707
_refine_ls_R_factor_gt 0.0601
_refine_ls_shift/su_max 0.000
_refine_ls_shift/su_mean 0.000
_refine_ls_structure_factor_coef Fsqd
_refine_ls_weighting_details 'calc w=1/[\s^2^(Fo^2^)+(0.1496P)^2^+0.0000P] where P=(Fo^2^+2Fc^2^)/3'
_refine_ls_weighting_scheme calc
_refine_ls_wR_factor_gt 0.1802
_refine_ls_wR_factor_ref 0.2016
_reflns_number_gt 2732
_reflns_number_total 3439
_reflns_threshold_expression >2sigma(I)
_cod_data_source_file c8ce00709h2.cif
_cod_data_source_block 1
_cod_depositor_comments 'Adding full bibliography for 7230856--7230858.cif.'
_cod_original_cell_volume 1109.1(3)
_cod_original_sg_symbol_H-M P-1
_cod_original_formula_sum 'C46.60 H28 Cl2 Co N8 O10.60'
_cod_database_code 7230856

loop_
_symmetry_equiv_pos_as_xyz
'x, y, z'
'-x, -y, -z'

loop_
_atom_site_label
_atom_site_type_symbol
_atom_site_fract_x
_atom_site_fract_y
_atom_site_fract_z
_atom_site_U_iso_or_equiv
_atom_site_adp_type
_atom_site_occupancy
_atom_site_symmetry_multiplicity
_atom_site_calc_flag
_atom_site_refinement_flags
C8 C 1.3921(5) -0.3450(4) 1.4586(4) 0.0217(9) Uani 1 1 d .
C18 C 1.7615(5) -0.1712(4) 1.8083(4) 0.0244(10) Uani 1 1 d .
C7 C 1.3218(5) -0.4109(4) 1.3904(4) 0.0238(10) Uani 1 1 d .
C13 C 1.5413(5) -0.1986(4) 1.5287(5) 0.0224(10) Uani 1 1 d .
C9 C 1.4597(5) -0.2520(4) 1.3736(4) 0.0228(10) Uani 1 1 d .
C12 C 1.4736(5) -0.2910(4) 1.6133(4) 0.0213(10) Uani 1 1 d .
C22 C 1.8049(5) -0.1013(4) 1.8832(5) 0.0250(10) Uani 1 1 d .
H22A H 1.7402 -0.0362 1.9389 0.030 Uiso 1 1 calc R
C5 C 1.1508(5) -0.2274(4) 1.1095(4) 0.0241(10) Uani 1 1 d .
H5A H 1.2327 -0.2013 1.0437 0.029 Uiso 1 1 calc R
C4 C 1.1653(5) -0.3279(4) 1.1886(4) 0.0244(10) Uani 1 1 d .
C10 C 1.4346(5) -0.2564(4) 1.2495(5) 0.0265(10) Uani 1 1 d .
C11 C 1.3950(5) -0.3674(4) 1.5818(4) 0.0246(10) Uani 1 1 d .
H11A H 1.3482 -0.4284 1.6390 0.030 Uiso 1 1 calc R
C17 C 1.6115(5) -0.1409(4) 1.8261(5) 0.0250(10) Uani 1 1 d .
H17A H 1.5497 -0.1727 1.9118 0.030 Uiso 1 1 calc R
H17B H 1.5871 -0.0502 1.8304 0.030 Uiso 1 1 calc R
C6 C 1.3087(5) -0.3920(4) 1.1658(4) 0.0256(10) Uani 1 1 d .
H6A H 1.3079 -0.4823 1.1679 0.031 Uiso 1 1 calc R
H6B H 1.3768 -0.3724 1.0767 0.031 Uiso 1 1 calc R
C20 C 1.9927(6) -0.2907(5) 1.7222(6) 0.0370(12) Uani 1 1 d .
H20A H 2.0591 -0.3553 1.6673 0.044 Uiso 1 1 calc R
C15 C 1.5002(5) -0.2871(4) 1.7378(4) 0.0225(10) Uani 1 1 d .
C14 C 1.5374(5) -0.1751(4) 1.4059(5) 0.0266(10) Uani 1 1 d .
H14A H 1.5829 -0.1130 1.3495 0.032 Uiso 1 1 calc R
C21 C 2.0265(6) -0.2163(4) 1.8006(5) 0.0316(11) Uani 1 1 d .
H21A H 2.1167 -0.2326 1.7980 0.038 Uiso 1 1 calc R
C3 C 1.0418(5) -0.3666(5) 1.2871(5) 0.0318(12) Uani 1 1 d .
H3A H 1.0470 -0.4323 1.3428 0.038 Uiso 1 1 calc R
C2 C 0.9131(6) -0.3065(5) 1.3007(6) 0.0427(14) Uani 1 1 d .
H2A H 0.8298 -0.3321 1.3646 0.051 Uiso 1 1 calc R
C16 C 1.6116(5) -0.1334(4) 1.5963(5) 0.0267(11) Uani 1 1 d .
C1 C 0.9079(6) -0.2073(5) 1.2186(6) 0.0390(13) Uani 1 1 d .
H1A H 0.8194 -0.1670 1.2299 0.047 Uiso 1 1 calc R
C19 C 1.8568(5) -0.2683(5) 1.7257(5) 0.0300(11) Uani 1 1 d .
H19A H 1.8314 -0.3177 1.6736 0.036 Uiso 1 1 calc R
C23 C 0.7973(10) -0.4205(8) 1.0443(8) 0.061(3) Uani 0.80 1 d P
C24 C 1.9815(14) 0.0522(14) 1.5398(17) 0.064(4) Uani 0.50 1 d P
O3 O 1.4604(4) -0.3524(3) 1.8355(3) 0.0272(7) Uani 1 1 d .
O1 O 1.2541(4) -0.4975(3) 1.4301(3) 0.0287(8) Uani 1 1 d .
O2 O 1.4718(4) -0.1901(3) 1.1529(3) 0.0350(9) Uani 1 1 d .
O4 O 1.6775(4) -0.0458(3) 1.5586(4) 0.0351(8) Uani 1 1 d .
O5 O 0.6972(6) -0.4542(4) 1.1635(5) 0.0460(13) Uani 0.80 1 d P
O6 O 1.8495(10) 0.1214(9) 1.5734(13) 0.084(4) Uani 0.50 1 d P
N3 N 1.5845(4) -0.1929(4) 1.7189(4) 0.0259(9) Uani 1 1 d .
N4 N 1.9355(4) -0.1210(3) 1.8810(4) 0.0259(9) Uani 1 1 d .
N2 N 1.3545(4) -0.3543(4) 1.2674(4) 0.0260(9) Uani 1 1 d .
N1 N 1.0242(4) -0.1658(3) 1.1230(4) 0.0259(9) Uani 1 1 d .
Cl1 Cl 0.75136(11) 0.05370(9) 1.15945(10) 0.0239(3) Uani 1 1 d .
Co1 Co 1.0000 0.0000 1.0000 0.0200(3) Uani 1 2 d S

loop_
_atom_site_aniso_label
_atom_site_aniso_U_11
_atom_site_aniso_U_22
_atom_site_aniso_U_33
_atom_site_aniso_U_23
_atom_site_aniso_U_13
_atom_site_aniso_U_12
C8 0.024(2) 0.020(2) 0.022(2) -0.0001(17) -0.0112(19) -0.0029(18)
C18 0.033(3) 0.019(2) 0.023(2) 0.0019(18) -0.012(2) -0.0084(19)
C7 0.034(3) 0.020(2) 0.019(2) 0.0002(18) -0.013(2) 0.000(2)
C13 0.026(2) 0.019(2) 0.026(2) 0.0008(18) -0.0139(19) -0.0021(18)
C9 0.028(2) 0.021(2) 0.018(2) 0.0025(17) -0.0085(19) -0.0017(18)
C12 0.026(2) 0.018(2) 0.018(2) -0.0012(17) -0.0088(18) 0.0014(18)
C22 0.030(3) 0.019(2) 0.028(2) -0.0018(18) -0.015(2) 0.0001(18)
C5 0.029(2) 0.025(2) 0.017(2) 0.0034(18) -0.0089(19) -0.0040(19)
C4 0.032(3) 0.025(2) 0.020(2) -0.0009(18) -0.014(2) -0.0050(19)
C10 0.033(3) 0.023(2) 0.023(2) 0.0032(19) -0.011(2) -0.0034(19)
C11 0.037(3) 0.016(2) 0.019(2) 0.0025(17) -0.012(2) -0.0003(19)
C17 0.024(2) 0.028(2) 0.026(2) -0.0069(19) -0.014(2) -0.0022(19)
C6 0.036(3) 0.027(2) 0.018(2) 0.0010(18) -0.016(2) -0.003(2)
C20 0.041(3) 0.030(3) 0.040(3) -0.010(2) -0.018(2) -0.002(2)
C15 0.026(2) 0.021(2) 0.018(2) -0.0024(18) -0.0080(18) -0.0019(18)
C14 0.038(3) 0.021(2) 0.020(2) 0.0043(18) -0.011(2) -0.0053(19)
C21 0.036(3) 0.028(3) 0.037(3) -0.005(2) -0.020(2) -0.011(2)
C3 0.038(3) 0.026(2) 0.028(3) 0.011(2) -0.010(2) -0.007(2)
C2 0.036(3) 0.039(3) 0.043(3) 0.018(2) -0.007(3) -0.009(2)
C16 0.034(3) 0.021(2) 0.024(2) 0.0016(18) -0.011(2) -0.003(2)
C1 0.035(3) 0.032(3) 0.046(3) 0.014(2) -0.013(2) -0.005(2)
C19 0.033(3) 0.028(2) 0.030(3) -0.005(2) -0.012(2) -0.006(2)
C23 0.081(6) 0.063(5) 0.035(4) -0.004(4) -0.008(4) -0.050(5)
C24 0.028(7) 0.080(10) 0.085(11) 0.019(8) -0.025(7) -0.013(7)
O3 0.0375(19) 0.0275(17) 0.0204(17) 0.0035(13) -0.0155(14) -0.0060(14)
O1 0.0402(19) 0.0244(17) 0.0248(17) 0.0043(13) -0.0160(15) -0.0089(15)
O2 0.054(2) 0.0310(18) 0.0236(18) 0.0118(15) -0.0188(17) -0.0122(16)
O4 0.0367(19) 0.0306(19) 0.037(2) 0.0072(15) -0.0128(16) -0.0133(16)
O5 0.071(4) 0.040(3) 0.028(2) 0.008(2) -0.017(2) -0.031(2)
O6 0.043(5) 0.060(6) 0.138(10) -0.049(6) -0.028(6) -0.001(5)
N3 0.034(2) 0.025(2) 0.0210(19) 0.0002(15) -0.0134(17) -0.0051(17)
N4 0.027(2) 0.023(2) 0.026(2) -0.0001(16) -0.0107(17) -0.0035(16)
N2 0.037(2) 0.028(2) 0.0166(18) 0.0043(15) -0.0145(17) -0.0058(17)
N1 0.035(2) 0.0209(19) 0.026(2) 0.0041(16) -0.0167(18) -0.0058(17)
Cl1 0.0277(6) 0.0218(6) 0.0216(6) 0.0032(4) -0.0097(5) -0.0048(4)
Co1 0.0241(6) 0.0185(5) 0.0189(6) 0.0013(4) -0.0104(4) -0.0039(4)

loop_
_atom_type_symbol
_atom_type_description
_atom_type_scat_dispersion_real
_atom_type_scat_dispersion_imag
_atom_type_scat_source
C C 0.0181 0.0091 'International Tables Vol C Tables 4.2.6.8 and 6.1.1.4'
H H 0.0000 0.0000 'International Tables Vol C Tables 4.2.6.8 and 6.1.1.4'
N N 0.0311 0.0180 'International Tables Vol C Tables 4.2.6.8 and 6.1.1.4'
O O 0.0492 0.0322 'International Tables Vol C Tables 4.2.6.8 and 6.1.1.4'
Cl Cl 0.3639 0.7018 'International Tables Vol C Tables 4.2.6.8 and 6.1.1.4'
Co Co -2.3653 3.6143 'International Tables Vol C Tables 4.2.6.8 and 6.1.1.4'

loop_
_geom_angle_atom_site_label_1
_geom_angle_atom_site_label_2
_geom_angle_atom_site_label_3
_geom_angle
_geom_angle_site_symmetry_1
_geom_angle_site_symmetry_3
C11 C8 C9 123.1(4) . .
C11 C8 C7 129.0(4) . .
C9 C8 C7 107.9(4) . .
C22 C18 C19 118.2(5) . .
C22 C18 C17 117.8(4) . .
C19 C18 C17 123.9(4) . .
O1 C7 N2 125.9(4) . .
O1 C7 C8 128.5(4) . .
N2 C7 C8 105.6(4) . .
C14 C13 C12 123.1(4) . .
C14 C13 C16 128.9(4) . .
C12 C13 C16 108.0(4) . .
C14 C9 C8 122.5(4) . .
C14 C9 C10 129.5(4) . .
C8 C9 C10 108.0(4) . .
C13 C12 C11 122.8(4) . .
C13 C12 C15 107.6(4) . .
C11 C12 C15 129.6(4) . .
N4 C22 C18 124.3(4) . .
N4 C22 H22A 117.9 . .
C18 C22 H22A 117.9 . .
N1 C5 C4 123.8(4) . .
N1 C5 H5A 118.1 . .
C4 C5 H5A 118.1 . .
C3 C4 C5 117.8(4) . .
C3 C4 C6 121.8(4) . .
C5 C4 C6 120.4(4) . .
O2 C10 N2 125.3(4) . .
O2 C10 C9 129.1(4) . .
N2 C10 C9 105.6(4) . .
C8 C11 C12 114.2(4) . .
C8 C11 H11A 122.9 . .
C12 C11 H11A 122.9 . .
N3 C17 C18 114.3(4) . .
N3 C17 H17A 108.7 . .
C18 C17 H17A 108.7 . .
N3 C17 H17B 108.7 . .
C18 C17 H17B 108.7 . .
H17A C17 H17B 107.6 . .
N2 C6 C4 112.8(4) . .
N2 C6 H6A 109.0 . .
C4 C6 H6A 109.0 . .
N2 C6 H6B 109.0 . .
C4 C6 H6B 109.0 . .
H6A C6 H6B 107.8 . .
C21 C20 C19 119.3(5) . .
C21 C20 H20A 120.3 . .
C19 C20 H20A 120.3 . .
O3 C15 N3 125.1(4) . .
O3 C15 C12 128.6(4) . .
N3 C15 C12 106.3(4) . .
C13 C14 C9 114.3(4) . .
C13 C14 H14A 122.9 . .
C9 C14 H14A 122.9 . .
N4 C21 C20 123.0(5) . .
N4 C21 H21A 118.5 . .
C20 C21 H21A 118.5 . .
C2 C3 C4 119.2(4) . .
C2 C3 H3A 120.4 . .
C4 C3 H3A 120.4 . .
C3 C2 C1 119.4(5) . .
C3 C2 H2A 120.3 . .
C1 C2 H2A 120.3 . .
O4 C16 N3 124.6(5) . .
O4 C16 C13 128.9(4) . .
N3 C16 C13 106.5(4) . .
N1 C1 C2 123.5(5) . .
N1 C1 H1A 118.2 . .
C2 C1 H1A 118.2 . .
C18 C19 C20 118.5(5) . .
C18 C19 H19A 120.8 . .
C20 C19 H19A 120.8 . .
C24 C24 O6 118.6(16) 2_958 .
C15 N3 C16 111.5(4) . .
C15 N3 C17 123.9(4) . .
C16 N3 C17 122.9(4) . .
C21 N4 C22 116.7(4) . .
C21 N4 Co1 121.1(3) . 1_656
C22 N4 Co1 122.2(3) . 1_656
C7 N2 C10 113.0(4) . .
C7 N2 C6 123.9(4) . .
C10 N2 C6 123.1(4) . .
C1 N1 C5 116.3(4) . .
C1 N1 Co1 119.7(3) . .
C5 N1 Co1 123.9(3) . .
N4 Co1 N4 180.000(1) 2_858 1_454
N4 Co1 N1 90.15(14) 2_858 2_757
N4 Co1 N1 89.85(14) 1_454 2_757
N4 Co1 N1 89.85(14) 2_858 .
N4 Co1 N1 90.15(14) 1_454 .
N1 Co1 N1 180.0 2_757 .
N4 Co1 Cl1 90.28(10) 2_858 .
N4 Co1 Cl1 89.72(10) 1_454 .
N1 Co1 Cl1 89.25(11) 2_757 .
N1 Co1 Cl1 90.75(11) . .
N4 Co1 Cl1 89.72(10) 2_858 2_757
N4 Co1 Cl1 90.28(10) 1_454 2_757
N1 Co1 Cl1 90.75(11) 2_757 2_757
N1 Co1 Cl1 89.25(11) . 2_757
Cl1 Co1 Cl1 180.00(5) . 2_757

loop_
_geom_bond_atom_site_label_1
_geom_bond_atom_site_label_2
_geom_bond_distance
_geom_bond_site_symmetry_2
C8 C11 1.376(6) .
C8 C9 1.394(6) .
C8 C7 1.502(7) .
C18 C22 1.378(7) .
C18 C19 1.381(7) .
C18 C17 1.497(7) .
C7 O1 1.205(6) .
C7 N2 1.383(6) .
C13 C14 1.378(6) .
C13 C12 1.387(6) .
C13 C16 1.493(7) .
C9 C14 1.388(7) .
C9 C10 1.495(6) .
C12 C11 1.386(7) .
C12 C15 1.509(6) .
C22 N4 1.353(6) .
C22 H22A 0.9300 .
C5 N1 1.355(6) .
C5 C4 1.397(6) .
C5 H5A 0.9300 .
C4 C3 1.397(7) .
C4 C6 1.490(7) .
C10 O2 1.207(6) .
C10 N2 1.395(6) .
C11 H11A 0.9300 .
C17 N3 1.463(6) .
C17 H17A 0.9700 .
C17 H17B 0.9700 .
C6 N2 1.475(6) .
C6 H6A 0.9700 .
C6 H6B 0.9700 .
C20 C21 1.373(7) .
C20 C19 1.404(8) .
C20 H20A 0.9300 .
C15 O3 1.210(5) .
C15 N3 1.389(6) .
C14 H14A 0.9300 .
C21 N4 1.344(6) .
C21 H21A 0.9300 .
C3 C2 1.368(8) .
C3 H3A 0.9300 .
C2 C1 1.384(7) .
C2 H2A 0.9300 .
C16 O4 1.203(6) .
C16 N3 1.401(6) .
C1 N1 1.349(7) .
C1 H1A 0.9300 .
C19 H19A 0.9300 .
C23 O5 1.359(9) .
C24 C24 1.35(3) 2_958
C24 O6 1.386(17) .
N4 Co1 2.225(4) 1_656
N1 Co1 2.252(4) .
Cl1 Co1 2.4465(13) .
Co1 N4 2.225(4) 2_858
Co1 N4 2.225(4) 1_454
Co1 N1 2.252(4) 2_757
Co1 Cl1 2.4465(13) 2_757

loop_
_geom_torsion_atom_site_label_1
_geom_torsion_atom_site_label_2
_geom_torsion_atom_site_label_3
_geom_torsion_atom_site_label_4
_geom_torsion
_geom_torsion_site_symmetry_4
C11 C8 C7 O1 -0.4(8) .
C9 C8 C7 O1 179.1(5) .
C11 C8 C7 N2 -178.4(5) .
C9 C8 C7 N2 1.1(5) .
C11 C8 C9 C14 0.8(7) .
C7 C8 C9 C14 -178.7(4) .
C11 C8 C9 C10 179.5(4) .
C7 C8 C9 C10 -0.1(5) .
C14 C13 C12 C11 -0.5(7) .
C16 C13 C12 C11 178.5(4) .
C14 C13 C12 C15 -179.2(4) .
C16 C13 C12 C15 -0.3(5) .
C19 C18 C22 N4 0.2(7) .
C17 C18 C22 N4 177.6(4) .
N1 C5 C4 C3 0.0(7) .
N1 C5 C4 C6 179.0(4) .
C14 C9 C10 O2 -3.5(8) .
C8 C9 C10 O2 178.0(5) .
C14 C9 C10 N2 177.6(5) .
C8 C9 C10 N2 -1.0(5) .
C9 C8 C11 C12 -1.2(6) .
C7 C8 C11 C12 178.2(4) .
C13 C12 C11 C8 1.1(6) .
C15 C12 C11 C8 179.5(4) .
C22 C18 C17 N3 163.7(4) .
C19 C18 C17 N3 -19.1(6) .
C3 C4 C6 N2 -78.2(6) .
C5 C4 C6 N2 102.8(5) .
C13 C12 C15 O3 -179.6(5) .
C11 C12 C15 O3 1.7(8) .
C13 C12 C15 N3 -0.8(5) .
C11 C12 C15 N3 -179.4(4) .
C12 C13 C14 C9 0.0(7) .
C16 C13 C14 C9 -178.8(4) .
C8 C9 C14 C13 -0.1(7) .
C10 C9 C14 C13 -178.5(4) .
C19 C20 C21 N4 -0.6(8) .
C5 C4 C3 C2 0.9(7) .
C6 C4 C3 C2 -178.0(5) .
C4 C3 C2 C1 -1.3(9) .
C14 C13 C16 O4 1.3(8) .
C12 C13 C16 O4 -177.6(5) .
C14 C13 C16 N3 -179.8(4) .
C12 C13 C16 N3 1.2(5) .
C3 C2 C1 N1 0.7(9) .
C22 C18 C19 C20 0.0(7) .
C17 C18 C19 C20 -177.2(5) .
C21 C20 C19 C18 0.2(8) .
O3 C15 N3 C16 -179.5(4) .
C12 C15 N3 C16 1.7(5) .
O3 C15 N3 C17 -13.9(7) .
C12 C15 N3 C17 167.2(4) .
O4 C16 N3 C15 177.1(4) .
C13 C16 N3 C15 -1.8(5) .
O4 C16 N3 C17 11.4(7) .
C13 C16 N3 C17 -167.5(4) .
C18 C17 N3 C15 112.4(5) .
C18 C17 N3 C16 -83.7(5) .
C20 C21 N4 C22 0.7(7) .
C20 C21 N4 Co1 -177.9(4) 1_656
C18 C22 N4 C21 -0.6(7) .
C18 C22 N4 Co1 178.0(3) 1_656
O1 C7 N2 C10 -179.9(5) .
C8 C7 N2 C10 -1.8(5) .
O1 C7 N2 C6 0.7(7) .
C8 C7 N2 C6 178.8(4) .
O2 C10 N2 C7 -177.2(5) .
C9 C10 N2 C7 1.8(5) .
O2 C10 N2 C6 2.2(7) .
C9 C10 N2 C6 -178.8(4) .
C4 C6 N2 C7 86.5(5) .
C4 C6 N2 C10 -92.8(5) .
C2 C1 N1 C5 0.3(8) .
C2 C1 N1 Co1 -178.4(5) .
C4 C5 N1 C1 -0.6(7) .
C4 C5 N1 Co1 178.0(3) .
C1 N1 Co1 N4 104.7(4) 2_858
C5 N1 Co1 N4 -73.9(4) 2_858
C1 N1 Co1 N4 -75.3(4) 1_454
C5 N1 Co1 N4 106.1(4) 1_454
C1 N1 Co1 N1 0(100) 2_757
C5 N1 Co1 N1 0(100) 2_757
C1 N1 Co1 Cl1 14.5(4) .
C5 N1 Co1 Cl1 -164.2(4) .
C1 N1 Co1 Cl1 -165.5(4) 2_757
C5 N1 Co1 Cl1 15.8(4) 2_757
